data_2214891
loop_
_publ_author_name
'Vieira, Flaviana T.'
' Menezes, Daniele C.'
' de Lima, Geraldo M.'
'Speziali, Nivaldo L.'

_publ_section_title
;
 2-(3-Oxocyclohex-1-enyl)benzoic acid
;
_journal_coeditor_code WN2148
_journal_issue 8
_journal_name_full 'Acta Crystallographica Section E'
_journal_page_first o3376
_journal_page_last o3376
_journal_paper_doi 10.1107/S1600536807029959
_journal_volume 63
_journal_year 2007
_chemical_formula_iupac 'C13 H13 N O3'
_chemical_formula_moiety 'C13 H13 N O3'
_chemical_formula_sum 'C13 H13 N O3'
_chemical_formula_weight 231.24
_chemical_name_common 3-[(carboxyphenyl)amino]cyclohexen-2-one
_chemical_name_systematic
;
2-(3-Oxocyclohex-1-enyl)benzoic acid
;
_space_group_IT_number 33
_symmetry_cell_setting orthorhombic
_symmetry_space_group_name_Hall 'P 2c -2n'
_symmetry_space_group_name_H-M 'P n a 21'
_atom_sites_solution_hydrogens geom
_atom_sites_solution_primary direct
_atom_sites_solution_secondary difmap
_audit_creation_method SHELXL-97
_cell_angle_alpha 90.00
_cell_angle_beta 90.00
_cell_angle_gamma 90.00
_cell_formula_units_Z 8
_cell_length_a 11.3867(11)
_cell_length_b 13.0719(9)
_cell_length_c 15.3389(14)
_cell_measurement_reflns_used 38
_cell_measurement_temperature 293(2)
_cell_measurement_theta_max 12.51
_cell_measurement_theta_min 4.76
_cell_volume 2283.1(3)
_computing_cell_refinement XSCANS
_computing_data_collection 'XSCANS (Siemens, 1991)'
_computing_data_reduction XSCANS
_computing_molecular_graphics 'SHELXTL/PC (Sheldrick, 1990)'
_computing_publication_material SHELXL97
_computing_structure_refinement 'SHELXL97 (Sheldrick, 1997)'
_computing_structure_solution 'SHELXS97 (Sheldrick, 1997)'
_diffrn_ambient_temperature 293(2)
_diffrn_measured_fraction_theta_full 1.000
_diffrn_measured_fraction_theta_max 1.000
_diffrn_measurement_device_type 'Siemens P4'
_diffrn_measurement_method '\w / 2\q'
_diffrn_radiation_monochromator graphite
_diffrn_radiation_source 'fine-focus sealed tube'
_diffrn_radiation_type MoK\a
_diffrn_radiation_wavelength 0.71073
_diffrn_reflns_av_R_equivalents 0.0154
_diffrn_reflns_av_sigmaI/netI 0.0441
_diffrn_reflns_limit_h_max 13
_diffrn_reflns_limit_h_min -1
_diffrn_reflns_limit_k_max 15
_diffrn_reflns_limit_k_min -3
_diffrn_reflns_limit_l_max 18
_diffrn_reflns_limit_l_min -4
_diffrn_reflns_number 2549
_diffrn_reflns_theta_full 25.50
_diffrn_reflns_theta_max 25.50
_diffrn_reflns_theta_min 2.05
_diffrn_standards_decay_% 4
_diffrn_standards_interval_count 247
_diffrn_standards_number 3
_exptl_absorpt_coefficient_mu 0.096
_exptl_absorpt_correction_type none
_exptl_crystal_colour colorless
_exptl_crystal_density_diffrn 1.345
_exptl_crystal_density_method 'not measured'
_exptl_crystal_description prismatic
_exptl_crystal_F_000 976
_exptl_crystal_size_max 0.2
_exptl_crystal_size_mid 0.2
_exptl_crystal_size_min 0.2
_refine_diff_density_max 0.178
_refine_diff_density_min -0.246
_refine_ls_extinction_method none
_refine_ls_goodness_of_fit_ref 0.925
_refine_ls_hydrogen_treatment constr
_refine_ls_matrix_type full
_refine_ls_number_parameters 307
_refine_ls_number_reflns 2266
_refine_ls_number_restraints 1
_refine_ls_restrained_S_all 0.925
_refine_ls_R_factor_all 0.0630
_refine_ls_R_factor_gt 0.0457
_refine_ls_shift/su_max 0.018
_refine_ls_shift/su_mean 0.003
_refine_ls_structure_factor_coef Fsqd
_refine_ls_weighting_details 'calc w=1/[\s^2^(Fo^2^)+(0.1P)^2^] where P=(Fo^2^+2Fc^2^)/3'
_refine_ls_weighting_scheme calc
_refine_ls_wR_factor_gt 0.1170
_refine_ls_wR_factor_ref 0.1323
_reflns_number_gt 1800
_reflns_number_total 2266
_reflns_threshold_expression I>2\s(I)
_cod_data_source_file wn2148.cif
_cod_data_source_block I
_cod_original_cell_volume 2283.2(3)
_cod_database_code 2214891
_cod_database_fobs_code 2214891

loop_
_symmetry_equiv_pos_as_xyz
'x, y, z'
'-x, -y, z+1/2'
'x+1/2, -y+1/2, z'
'-x+1/2, y+1/2, z+1/2'

loop_
_atom_site_type_symbol
_atom_site_label
_atom_site_fract_x
_atom_site_fract_y
_atom_site_fract_z
_atom_site_U_iso_or_equiv
_atom_site_adp_type
_atom_site_calc_flag
_atom_site_refinement_flags
_atom_site_occupancy
O O1 0.5835(3) 0.4550(2) 0.7105(2) 0.0678(9) Uani d . 1
O O2 0.4210(2) 0.4172(2) 0.7836(2) 0.0644(9) Uani d . 1
H H2O 0.4113 0.4792 0.7804 0.097 Uiso calc R 1
C C13 0.5183(3) 0.3924(3) 0.7441(3) 0.0452(9) Uani d . 1
C C6 0.5421(3) 0.2797(3) 0.7469(2) 0.0402(8) Uani d . 1
C C5 0.4676(3) 0.2177(3) 0.7959(3) 0.0465(9) Uani d . 1
H H5 0.4034 0.2471 0.8238 0.056 Uiso calc R 1
C C4 0.4865(3) 0.1147(3) 0.8043(3) 0.0502(10) Uani d . 1
H H4 0.4359 0.0743 0.8373 0.060 Uiso calc R 1
C C3 0.5822(3) 0.0721(3) 0.7627(3) 0.0499(10) Uani d . 1
H H3 0.5964 0.0024 0.7688 0.060 Uiso calc R 1
C C2 0.6568(3) 0.1297(3) 0.7128(2) 0.0426(8) Uani d . 1
H H2 0.7204 0.0990 0.6852 0.051 Uiso calc R 1
C C1 0.6372(3) 0.2350(3) 0.7033(2) 0.0376(8) Uani d . 1
N N 0.7126(3) 0.2982(2) 0.6544(2) 0.0455(8) Uani d . 1
H H1 0.7075 0.3621 0.6671 0.055 Uiso calc R 1
C C7 0.7918(3) 0.2764(3) 0.5909(2) 0.0403(8) Uani d . 1
C C8 0.8719(3) 0.3646(3) 0.5703(3) 0.0443(9) Uani d . 1
H H8A 0.9332 0.3678 0.6142 0.053 Uiso calc R 1
H H8B 0.8273 0.4277 0.5736 0.053 Uiso calc R 1
C C9 0.9286(4) 0.3574(3) 0.4812(3) 0.0530(11) Uani d . 1
H H9A 0.9899 0.4086 0.4760 0.064 Uiso calc R 1
H H9B 0.8704 0.3704 0.4364 0.064 Uiso calc R 1
C C10 0.9808(4) 0.2511(3) 0.4687(3) 0.0519(11) Uani d . 1
H H10A 1.0105 0.2450 0.4096 0.062 Uiso calc R 1
H H10B 1.0464 0.2424 0.5083 0.062 Uiso calc R 1
C C11 0.8926(3) 0.1686(3) 0.4848(3) 0.0394(8) Uani d . 1
C C12 0.8009(3) 0.1860(3) 0.5470(3) 0.0400(8) Uani d . 1
H H12 0.7463 0.1346 0.5577 0.048 Uiso calc R 1
O O3 0.9019(2) 0.08747(19) 0.4442(2) 0.0554(7) Uani d . 1
O O1' 0.6639(3) 0.9504(2) 0.5383(2) 0.0723(10) Uani d . 1
O O2' 0.8124(2) 0.9080(2) 0.4533(2) 0.0649(9) Uani d . 1
H H2O' 0.8278 0.9690 0.4585 0.097 Uiso calc R 1
C C13' 0.7225(3) 0.8857(3) 0.5014(3) 0.0429(9) Uani d . 1
C C6' 0.6979(3) 0.7738(3) 0.5042(2) 0.0382(8) Uani d . 1
C C5' 0.7693(3) 0.7071(3) 0.4574(2) 0.0453(9) Uani d . 1
H H5' 0.8350 0.7327 0.4288 0.054 Uiso calc R 1
C C4' 0.7451(3) 0.6040(3) 0.4525(3) 0.0484(9) Uani d . 1
H H4' 0.7951 0.5602 0.4223 0.058 Uiso calc R 1
C C3' 0.6461(4) 0.5666(3) 0.4926(3) 0.0505(10) Uani d . 1
H H3' 0.6276 0.4976 0.4874 0.061 Uiso calc R 1
C C2' 0.5738(3) 0.6299(3) 0.5405(3) 0.0483(10) Uani d . 1
H H2' 0.5075 0.6029 0.5675 0.058 Uiso calc R 1
C C1' 0.5988(3) 0.7339(3) 0.5491(3) 0.0393(8) Uani d . 1
N N' 0.5268(2) 0.8004(2) 0.5962(2) 0.0455(8) Uani d . 1
H H1' 0.5340 0.8638 0.5824 0.055 Uiso calc R 1
C C7' 0.4468(3) 0.7814(3) 0.6606(2) 0.0382(8) Uani d . 1
C C8' 0.3695(3) 0.8713(3) 0.6803(3) 0.0442(9) Uani d . 1
H H8'A 0.3073 0.8746 0.6372 0.053 Uiso calc R 1
H H8'B 0.4155 0.9336 0.6755 0.053 Uiso calc R 1
C C9' 0.3153(4) 0.8663(3) 0.7703(3) 0.0522(10) Uani d . 1
H H9'A 0.2570 0.9199 0.7766 0.063 Uiso calc R 1
H H9'B 0.3754 0.8766 0.8142 0.063 Uiso calc R 1
C C10' 0.2581(3) 0.7627(3) 0.7830(3) 0.0554(12) Uani d . 1
H H10C 0.2285 0.7577 0.8421 0.066 Uiso calc R 1
H H10D 0.1918 0.7566 0.7436 0.066 Uiso calc R 1
C C11' 0.3422(3) 0.6767(3) 0.7664(2) 0.0408(8) Uani d . 1
C C12' 0.4342(3) 0.6921(3) 0.7048(3) 0.0414(8) Uani d . 1
H H12' 0.4872 0.6393 0.6946 0.050 Uiso calc R 1
O O3' 0.3271(2) 0.5937(2) 0.8042(2) 0.0561(8) Uani d . 1

loop_
_atom_site_aniso_label
_atom_site_aniso_U_11
_atom_site_aniso_U_22
_atom_site_aniso_U_33
_atom_site_aniso_U_12
_atom_site_aniso_U_13
_atom_site_aniso_U_23
O1 0.0716(18) 0.0402(15) 0.092(2) 0.0011(13) 0.0372(18) 0.0043(16)
O2 0.0588(17) 0.0435(16) 0.091(2) 0.0050(13) 0.0285(17) -0.0018(16)
C13 0.0461(19) 0.045(2) 0.045(2) 0.0024(17) 0.0071(18) -0.0055(18)
C6 0.0461(19) 0.0359(18) 0.038(2) -0.0023(17) -0.0044(17) -0.0062(17)
C5 0.049(2) 0.041(2) 0.049(2) -0.0028(17) 0.0085(19) 0.0007(18)
C4 0.060(2) 0.044(2) 0.046(2) -0.0035(18) 0.008(2) 0.0064(18)
C3 0.063(2) 0.0385(19) 0.048(2) 0.0012(17) -0.007(2) 0.0031(18)
C2 0.0444(19) 0.0402(19) 0.043(2) 0.0068(15) -0.0017(17) -0.0013(17)
C1 0.0384(17) 0.0371(17) 0.037(2) -0.0025(14) -0.0024(17) -0.0030(16)
N 0.0464(17) 0.0346(15) 0.0555(19) -0.0008(13) 0.0066(15) -0.0099(15)
C7 0.0339(17) 0.0378(17) 0.049(2) -0.0029(14) -0.0030(16) -0.0041(18)
C8 0.0448(19) 0.0363(18) 0.052(2) -0.0058(15) -0.0018(17) -0.0042(17)
C9 0.065(2) 0.042(2) 0.052(3) -0.0191(19) 0.008(2) -0.0043(19)
C10 0.049(2) 0.047(2) 0.059(3) -0.0076(18) 0.015(2) -0.0035(19)
C11 0.0401(17) 0.0319(18) 0.046(2) -0.0004(14) 0.0026(16) 0.0001(16)
C12 0.0359(16) 0.0380(17) 0.046(2) -0.0066(14) 0.0041(17) 0.0014(17)
O3 0.0650(17) 0.0355(14) 0.0656(18) 0.0000(12) 0.0215(15) -0.0052(14)
O1' 0.0770(19) 0.0384(15) 0.101(3) -0.0051(14) 0.037(2) -0.0025(17)
O2' 0.0670(18) 0.0403(15) 0.087(2) -0.0120(13) 0.0299(18) -0.0014(15)
C13' 0.0424(19) 0.041(2) 0.045(2) 0.0014(16) 0.0018(18) 0.0038(17)
C6' 0.0377(17) 0.0398(18) 0.037(2) 0.0003(15) -0.0006(16) 0.0032(17)
C5' 0.049(2) 0.048(2) 0.038(2) -0.0001(17) 0.0035(18) 0.0046(17)
C4' 0.063(2) 0.0412(18) 0.041(2) 0.0035(17) 0.004(2) -0.0007(17)
C3' 0.066(2) 0.0405(19) 0.045(2) -0.0042(17) -0.001(2) -0.0029(18)
C2' 0.046(2) 0.049(2) 0.050(2) -0.0092(16) 0.0038(18) 0.001(2)
C1' 0.0395(17) 0.0369(17) 0.041(2) -0.0013(14) -0.0009(18) 0.0038(17)
N' 0.0452(16) 0.0347(15) 0.057(2) 0.0013(13) 0.0130(16) 0.0070(14)
C7' 0.0365(17) 0.0368(18) 0.041(2) -0.0046(15) -0.0048(16) -0.0014(17)
C8' 0.0465(19) 0.0352(18) 0.051(2) 0.0062(15) -0.0039(17) 0.0052(17)
C9' 0.063(2) 0.036(2) 0.058(3) 0.0126(18) 0.008(2) 0.0006(19)
C10' 0.051(2) 0.048(2) 0.067(3) 0.0101(18) 0.020(2) 0.003(2)
C11' 0.0426(19) 0.0365(19) 0.043(2) -0.0018(15) -0.0009(17) 0.0003(17)
C12' 0.0393(17) 0.0324(17) 0.053(2) 0.0041(14) 0.0028(18) 0.0022(17)
O3' 0.0614(17) 0.0407(15) 0.0662(19) 0.0029(12) 0.0232(16) 0.0095(13)

loop_
_atom_type_symbol
_atom_type_description
_atom_type_scat_dispersion_real
_atom_type_scat_dispersion_imag
_atom_type_scat_source
C C 0.0033 0.0016 'International Tables Vol C Tables 4.2.6.8 and 6.1.1.4'
H H 0.0000 0.0000 'International Tables Vol C Tables 4.2.6.8 and 6.1.1.4'
N N 0.0061 0.0033 'International Tables Vol C Tables 4.2.6.8 and 6.1.1.4'
O O 0.0106 0.0060 'International Tables Vol C Tables 4.2.6.8 and 6.1.1.4'

loop_
_geom_angle_atom_site_label_1
_geom_angle_atom_site_label_2
_geom_angle_atom_site_label_3
_geom_angle
C13 O2 H2O 109.5
O1 C13 O2 123.1(4)
O1 C13 C6 124.3(4)
O2 C13 C6 112.6(3)
C5 C6 C1 119.0(4)
C5 C6 C13 118.5(3)
C1 C6 C13 122.4(3)
C4 C5 C6 121.8(4)
C4 C5 H5 119.1
C6 C5 H5 119.1
C5 C4 C3 118.5(4)
C5 C4 H4 120.8
C3 C4 H4 120.8
C2 C3 C4 121.8(4)
C2 C3 H3 119.1
C4 C3 H3 119.1
C3 C2 C1 119.9(4)
C3 C2 H2 120.0
C1 C2 H2 120.0
C6 C1 C2 118.9(4)
C6 C1 N 118.7(3)
C2 C1 N 122.3(3)
C7 N C1 131.6(3)
C7 N H1 114.2
C1 N H1 114.2
N C7 C12 125.9(3)
N C7 C8 113.2(3)
C12 C7 C8 121.0(3)
C7 C8 C9 113.6(3)
C7 C8 H8A 108.8
C9 C8 H8A 108.8
C7 C8 H8B 108.8
C9 C8 H8B 108.8
H8A C8 H8B 107.7
C8 C9 C10 109.7(4)
C8 C9 H9A 109.7
C10 C9 H9A 109.7
C8 C9 H9B 109.7
C10 C9 H9B 109.7
H9A C9 H9B 108.2
C11 C10 C9 112.0(3)
C11 C10 H10A 109.2
C9 C10 H10A 109.2
C11 C10 H10B 109.2
C9 C10 H10B 109.2
H10A C10 H10B 107.9
O3 C11 C12 122.3(3)
O3 C11 C10 118.6(3)
C12 C11 C10 119.0(3)
C7 C12 C11 121.4(3)
C7 C12 H12 119.3
C11 C12 H12 119.3
C13' O2' H2O' 109.5
O1' C13' O2' 122.8(3)
O1' C13' C6' 124.5(3)
O2' C13' C6' 112.7(3)
C5' C6' C1' 119.0(3)
C5' C6' C13' 119.4(3)
C1' C6' C13' 121.6(3)
C4' C5' C6' 121.6(4)
C4' C5' H5' 119.2
C6' C5' H5' 119.2
C3' C4' C5' 119.1(4)
C3' C4' H4' 120.4
C5' C4' H4' 120.4
C4' C3' C2' 121.0(4)
C4' C3' H3' 119.5
C2' C3' H3' 119.5
C3' C2' C1' 120.8(4)
C3' C2' H2' 119.6
C1' C2' H2' 119.6
C2' C1' N' 122.4(3)
C2' C1' C6' 118.3(3)
N' C1' C6' 119.2(3)
C7' N' C1' 130.7(3)
C7' N' H1' 114.6
C1' N' H1' 114.6
C12' C7' N' 126.0(3)
C12' C7' C8' 120.7(3)
N' C7' C8' 113.3(3)
C7' C8' C9' 112.9(3)
C7' C8' H8'A 109.0
C9' C8' H8'A 109.0
C7' C8' H8'B 109.0
C9' C8' H8'B 109.0
H8'A C8' H8'B 107.8
C8' C9' C10' 109.3(4)
C8' C9' H9'A 109.8
C10' C9' H9'A 109.8
C8' C9' H9'B 109.8
C10' C9' H9'B 109.8
H9'A C9' H9'B 108.3
C11' C10' C9' 112.0(3)
C11' C10' H10C 109.2
C9' C10' H10C 109.2
C11' C10' H10D 109.2
C9' C10' H10D 109.2
H10C C10' H10D 107.9
O3' C11' C12' 122.3(3)
O3' C11' C10' 119.2(3)
C12' C11' C10' 118.4(3)
C7' C12' C11' 122.0(3)
C7' C12' H12' 119.0
C11' C12' H12' 119.0

loop_
_geom_bond_atom_site_label_1
_geom_bond_atom_site_label_2
_geom_bond_distance
_geom_bond_publ_flag
O1 C13 1.219(5) ?
O2 C13 1.304(4) ?
O2 H2O 0.8200 ?
C13 C6 1.498(5) ?
C6 C5 1.393(5) ?
C6 C1 1.401(5) ?
C5 C4 1.370(6) ?
C5 H5 0.9300 ?
C4 C3 1.379(6) ?
C4 H4 0.9300 ?
C3 C2 1.370(5) ?
C3 H3 0.9300 ?
C2 C1 1.402(5) ?
C2 H2 0.9300 ?
C1 N 1.407(5) yes
N C7 1.359(5) yes
N H1 0.8600 ?
C7 C12 1.364(5) yes
C7 C8 1.504(5) ?
C8 C9 1.514(6) ?
C8 H8A 0.9700 ?
C8 H8B 0.9700 ?
C9 C10 1.524(6) ?
C9 H9A 0.9700 ?
C9 H9B 0.9700 ?
C10 C11 1.494(5) ?
C10 H10A 0.9700 ?
C10 H10B 0.9700 ?
C11 O3 1.234(4) ?
C11 C12 1.433(5) yes
C12 H12 0.9300 ?
O1' C13' 1.216(4) ?
O2' C13' 1.295(4) ?
O2' H2O' 0.8200 ?
C13' C6' 1.490(5) ?
C6' C5' 1.392(5) ?
C6' C1' 1.421(5) ?
C5' C4' 1.378(5) ?
C5' H5' 0.9300 ?
C4' C3' 1.374(6) ?
C4' H4' 0.9300 ?
C3' C2' 1.380(6) ?
C3' H3' 0.9300 ?
C2' C1' 1.395(5) ?
C2' H2' 0.9300 ?
C1' N' 1.396(5) yes
N' C7' 1.366(5) yes
N' H1' 0.8600 ?
C7' C12' 1.358(5) yes
C7' C8' 1.500(5) ?
C8' C9' 1.513(6) ?
C8' H8'A 0.9700 ?
C8' H8'B 0.9700 ?
C9' C10' 1.515(5) ?
C9' H9'A 0.9700 ?
C9' H9'B 0.9700 ?
C10' C11' 1.499(5) ?
C10' H10C 0.9700 ?
C10' H10D 0.9700 ?
C11' O3' 1.242(4) ?
C11' C12' 1.425(5) yes
C12' H12' 0.9300 ?

loop_
_geom_hbond_atom_site_label_D
_geom_hbond_atom_site_label_H
_geom_hbond_atom_site_label_A
_geom_hbond_site_symmetry_A
_geom_hbond_distance_DH
_geom_hbond_distance_HA
_geom_hbond_distance_DA
_geom_hbond_angle_DHA
_geom_hbond_publ_flag
O2 H2O O3' . 0.82 1.81 2.562(4) 151.1 yes
N H1 O1 . 0.86 1.98 2.665(4) 136.1 yes
O2' H2O' O3 1_565 0.82 1.78 2.562(4) 159.6 yes
N' H1' O1' . 0.86 1.98 2.659(4) 134.9 yes

loop_
_cod_related_entry_id
_cod_related_entry_database
_cod_related_entry_code
1 ChemSpider 2040996
